data_4073750
loop_
_publ_author_name
'Ricard, Louis'
'Gagosz, Fabien'

_publ_section_title
;
 Synthesis and Reactivity of Air-Stable N-Heterocyclic Carbene Gold(I)
 Bis(trifluoromethanesulfonyl)imidate Complexes
;
_journal_issue 19
_journal_name_full Organometallics
_journal_page_first 4704
_journal_paper_doi 10.1021/om7006002
_journal_volume 26
_journal_year 2007
_chemical_formula_moiety 'C25 H32 Au F6 N3 O4 S2'
_chemical_formula_sum 'C25 H32 Au F6 N3 O4 S2'
_chemical_formula_weight 813.62
_chemical_name_systematic
; 
 ? 
;
_space_group_IT_number 2
_symmetry_cell_setting triclinic
_symmetry_space_group_name_Hall '-P 1'
_symmetry_space_group_name_H-M 'P -1'
_atom_sites_solution_hydrogens geom
_atom_sites_solution_primary direct
_atom_sites_solution_secondary difmap
_audit_creation_method SHELXL-97
_cell_angle_alpha 93.1840(10)
_cell_angle_beta 94.1240(10)
_cell_angle_gamma 93.0310(10)
_cell_formula_units_Z 2
_cell_length_a 6.7670(10)
_cell_length_b 9.4020(10)
_cell_length_c 22.2720(10)
_cell_measurement_reflns_used 3929
_cell_measurement_temperature 150.0(1)
_cell_measurement_theta_max 30.034
_cell_measurement_theta_min 0.998
_cell_volume 1408.9(3)
_computing_structure_refinement 'SHELXL-97 (Sheldrick, 1997)'
_computing_structure_solution 'SHELXS-97 (Sheldrick, 1990)'
_diffrn_ambient_temperature 150.0(1)
_diffrn_measured_fraction_theta_full .991
_diffrn_measured_fraction_theta_max .991
_diffrn_measurement_device_type KappaCCD
_diffrn_measurement_method 'phi and omega scans'
_diffrn_radiation_monochromator graphite
_diffrn_radiation_source 'fine-focus sealed tube'
_diffrn_radiation_type MoK\a
_diffrn_radiation_wavelength 0.71069
_diffrn_reflns_av_R_equivalents 0.0244
_diffrn_reflns_av_sigmaI/netI 0.0394
_diffrn_reflns_limit_h_max 9
_diffrn_reflns_limit_h_min -8
_diffrn_reflns_limit_k_max 13
_diffrn_reflns_limit_k_min -13
_diffrn_reflns_limit_l_max 31
_diffrn_reflns_limit_l_min -27
_diffrn_reflns_number 15433
_diffrn_reflns_theta_full 30.03
_diffrn_reflns_theta_max 30.03
_diffrn_reflns_theta_min 3.09
_exptl_absorpt_coefficient_mu 5.447
_exptl_absorpt_correction_T_max 0.6119
_exptl_absorpt_correction_T_min 0.3672
_exptl_absorpt_correction_type multi-scan
_exptl_crystal_colour colorless
_exptl_crystal_density_diffrn 1.918
_exptl_crystal_density_method 'not measured'
_exptl_crystal_description needle
_exptl_crystal_F_000 800
_exptl_crystal_size_max 0.23
_exptl_crystal_size_mid 0.10
_exptl_crystal_size_min 0.10
_refine_diff_density_max 1.824
_refine_diff_density_min -1.432
_refine_diff_density_rms .135
_refine_ls_extinction_coef 0.0027(3)
_refine_ls_extinction_expression Fc^*^=kFc[1+0.001xFc^2^\l^3^/sin(2\q)]^-1/4^
_refine_ls_extinction_method SHELXL
_refine_ls_goodness_of_fit_ref 1.037
_refine_ls_hydrogen_treatment constr
_refine_ls_matrix_type full
_refine_ls_number_parameters 371
_refine_ls_number_reflns 8182
_refine_ls_number_restraints 0
_refine_ls_restrained_S_all 1.037
_refine_ls_R_factor_all 0.0285
_refine_ls_R_factor_gt 0.0258
_refine_ls_shift/su_max 0.003
_refine_ls_shift/su_mean 0.000
_refine_ls_structure_factor_coef Fsqd
_refine_ls_weighting_details 'calc w=1/[\s^2^(Fo^2^)+(0.0356P)^2^+0.7697P] where P=(Fo^2^+2Fc^2^)/3'
_refine_ls_weighting_scheme calc
_refine_ls_wR_factor_gt 0.0675
_refine_ls_wR_factor_ref 0.0690
_reflns_number_gt 7667
_reflns_number_total 8182
_reflns_threshold_expression >2sigma(I)
_cod_data_source_file om7006002-file002.cif
_cod_data_source_block adamaucarb
_cod_depositor_comments
;
The following automatic conversions were performed:

'_symmetry_cell_setting' value 'Triclinic' changed to 'triclinic'
according to /home/saulius/struct/CIF-dictionaries/cif_core.dic
dictionary named 'cif_core.dic' version 2.4.1 from 2010-06-29.

Automatic conversion script
Id: cif_fix_values 1715 2011-07-08 13:25:40Z adriana 
;
_cod_original_sg_symbol_H-M 'P-1     '
_cod_database_code 4073750

loop_
_symmetry_equiv_pos_as_xyz
'x, y, z'
'-x, -y, -z'

loop_
_atom_site_label
_atom_site_type_symbol
_atom_site_fract_x
_atom_site_fract_y
_atom_site_fract_z
_atom_site_U_iso_or_equiv
_atom_site_adp_type
_atom_site_occupancy
_atom_site_symmetry_multiplicity
_atom_site_calc_flag
_atom_site_refinement_flags
Au1 Au 0.110402(14) 0.447632(9) 0.245899(4) 0.01911(5) Uani 1 1 d .
S1 S 0.29709(11) 0.70452(7) 0.17350(3) 0.02232(14) Uani 1 1 d .
S2 S 0.38230(11) 0.71974(8) 0.30096(4) 0.02629(15) Uani 1 1 d .
F1 F 0.7202(4) 0.6888(3) 0.35962(12) 0.0632(7) Uani 1 1 d .
F2 F 0.6084(3) 0.5016(2) 0.30559(11) 0.0433(5) Uani 1 1 d .
F3 F 0.7346(3) 0.6796(3) 0.26412(10) 0.0431(5) Uani 1 1 d .
F4 F -0.0785(3) 0.7559(3) 0.16779(14) 0.0669(9) Uani 1 1 d .
F5 F 0.0964(4) 0.8794(3) 0.11224(11) 0.0550(7) Uani 1 1 d .
F6 F 0.1138(5) 0.9303(3) 0.20728(13) 0.0739(9) Uani 1 1 d .
O1 O 0.4250(4) 0.8685(2) 0.29581(12) 0.0378(6) Uani 1 1 d .
O2 O 0.2818(4) 0.6703(2) 0.35026(11) 0.0340(5) Uani 1 1 d .
O3 O 0.4734(4) 0.7916(2) 0.17060(11) 0.0333(5) Uani 1 1 d .
O4 O 0.2442(3) 0.5912(2) 0.12953(10) 0.0274(4) Uani 1 1 d .
N1 N -0.0514(3) 0.1900(2) 0.30471(11) 0.0192(4) Uani 1 1 d .
N2 N -0.1955(3) 0.2058(2) 0.21490(11) 0.0198(4) Uani 1 1 d .
N3 N 0.2748(4) 0.6405(2) 0.23957(12) 0.0228(5) Uani 1 1 d .
C1 C -0.0507(4) 0.2685(3) 0.25477(13) 0.0181(5) Uani 1 1 d .
C2 C -0.1961(4) 0.0809(3) 0.29504(14) 0.0243(6) Uani 1 1 d .
H2 H -0.2267 0.0110 0.3227 0.029 Uiso 1 1 calc R
C3 C -0.2855(4) 0.0903(3) 0.24053(14) 0.0235(5) Uani 1 1 d .
H3 H -0.3918 0.0290 0.2223 0.028 Uiso 1 1 calc R
C4 C 0.0893(4) 0.2111(3) 0.35956(12) 0.0203(5) Uani 1 1 d .
C5 C 0.3040(4) 0.2135(3) 0.34197(13) 0.0229(5) Uani 1 1 d .
H5A H 0.3273 0.1226 0.3197 0.027 Uiso 1 1 calc R
H5B H 0.3274 0.2922 0.3151 0.027 Uiso 1 1 calc R
C6 C 0.4478(4) 0.2342(3) 0.39825(14) 0.0269(6) Uani 1 1 d .
H6 H 0.5872 0.2378 0.3860 0.032 Uiso 1 1 calc R
C7 C 0.4118(5) 0.3729(3) 0.43348(15) 0.0304(6) Uani 1 1 d .
H7A H 0.4354 0.4546 0.4082 0.036 Uiso 1 1 calc R
H7B H 0.5053 0.3854 0.4699 0.036 Uiso 1 1 calc R
C8 C 0.1982(5) 0.3693(4) 0.45191(15) 0.0329(7) Uani 1 1 d .
H8 H 0.1753 0.4607 0.4748 0.039 Uiso 1 1 calc R
C9 C 0.1645(6) 0.2440(5) 0.49198(16) 0.0432(9) Uani 1 1 d .
H9A H 0.2561 0.2563 0.5288 0.052 Uiso 1 1 calc R
H9B H 0.0267 0.2410 0.5043 0.052 Uiso 1 1 calc R
C10 C 0.2014(6) 0.1054(4) 0.45675(16) 0.0384(8) Uani 1 1 d .
H10 H 0.1795 0.0236 0.4828 0.046 Uiso 1 1 calc R
C11 C 0.0566(5) 0.0852(3) 0.40007(14) 0.0297(6) Uani 1 1 d .
H11A H -0.0817 0.0808 0.4119 0.036 Uiso 1 1 calc R
H11B H 0.0792 -0.0056 0.3776 0.036 Uiso 1 1 calc R
C12 C 0.4164(5) 0.1088(4) 0.43832(16) 0.0369(8) Uani 1 1 d .
H12A H 0.5103 0.1204 0.4747 0.044 Uiso 1 1 calc R
H12B H 0.4408 0.0182 0.4160 0.044 Uiso 1 1 calc R
C13 C 0.0535(4) 0.3508(3) 0.39524(14) 0.0261(6) Uani 1 1 d .
H13A H -0.0849 0.3487 0.4070 0.031 Uiso 1 1 calc R
H13B H 0.0735 0.4324 0.3697 0.031 Uiso 1 1 calc R
C14 C -0.2436(4) 0.2460(3) 0.15150(12) 0.0198(5) Uani 1 1 d .
C15 C -0.4081(5) 0.1414(3) 0.12152(14) 0.0281(6) Uani 1 1 d .
H15A H -0.3637 0.0428 0.1219 0.034 Uiso 1 1 calc R
H15B H -0.5282 0.1461 0.1443 0.034 Uiso 1 1 calc R
C16 C -0.4574(5) 0.1798(3) 0.05627(14) 0.0301(6) Uani 1 1 d .
H16 H -0.5650 0.1116 0.0370 0.036 Uiso 1 1 calc R
C17 C -0.2731(5) 0.1694(4) 0.02112(15) 0.0346(7) Uani 1 1 d .
H17A H -0.3047 0.1925 -0.0212 0.042 Uiso 1 1 calc R
H17B H -0.2281 0.0709 0.0210 0.042 Uiso 1 1 calc R
C18 C -0.1072(5) 0.2745(3) 0.05061(14) 0.0270(6) Uani 1 1 d .
H18 H 0.0139 0.2682 0.0276 0.032 Uiso 1 1 calc R
C19 C -0.1785(4) 0.4263(3) 0.05025(14) 0.0265(6) Uani 1 1 d .
H19A H -0.0724 0.4947 0.0689 0.032 Uiso 1 1 calc R
H19B H -0.2095 0.4516 0.0082 0.032 Uiso 1 1 calc R
C20 C -0.3637(4) 0.4355(3) 0.08542(13) 0.0250(6) Uani 1 1 d .
H20 H -0.4096 0.5348 0.0850 0.030 Uiso 1 1 calc R
C22 C -0.0583(4) 0.2368(3) 0.11589(13) 0.0229(5) Uani 1 1 d .
H22A H 0.0488 0.3037 0.1350 0.027 Uiso 1 1 calc R
H22B H -0.0109 0.1390 0.1164 0.027 Uiso 1 1 calc R
C23 C -0.5283(4) 0.3317(4) 0.05577(14) 0.0302(6) Uani 1 1 d .
H23A H -0.5613 0.3565 0.0137 0.036 Uiso 1 1 calc R
H23B H -0.6492 0.3383 0.0781 0.036 Uiso 1 1 calc R
C24 C 0.6262(5) 0.6420(4) 0.30726(15) 0.0329(7) Uani 1 1 d .
C25 C 0.0936(6) 0.8253(4) 0.16550(17) 0.0370(8) Uani 1 1 d .
C21 C -0.3173(4) 0.3979(3) 0.15109(13) 0.0215(5) Uani 1 1 d .
H21A H -0.2141 0.4667 0.1711 0.026 Uiso 1 1 calc R
H21B H -0.4382 0.4033 0.1735 0.026 Uiso 1 1 calc R

loop_
_atom_site_aniso_label
_atom_site_aniso_U_11
_atom_site_aniso_U_22
_atom_site_aniso_U_33
_atom_site_aniso_U_23
_atom_site_aniso_U_13
_atom_site_aniso_U_12
Au1 0.01975(7) 0.01474(6) 0.02221(7) 0.00288(4) -0.00075(4) -0.00364(4)
S1 0.0233(3) 0.0165(3) 0.0277(4) 0.0025(2) 0.0066(3) -0.0008(2)
S2 0.0302(4) 0.0203(3) 0.0276(4) -0.0043(3) 0.0074(3) -0.0076(3)
F1 0.0447(14) 0.100(2) 0.0385(14) -0.0211(13) -0.0138(11) -0.0035(13)
F2 0.0381(11) 0.0411(12) 0.0516(14) 0.0084(10) 0.0035(10) 0.0052(9)
F3 0.0329(11) 0.0568(13) 0.0414(12) 0.0088(10) 0.0116(9) 0.0006(10)
F4 0.0326(12) 0.0824(19) 0.095(2) 0.0460(17) 0.0230(13) 0.0226(13)
F5 0.0736(17) 0.0512(14) 0.0489(14) 0.0279(11) 0.0233(12) 0.0327(13)
F6 0.108(2) 0.0553(16) 0.0619(18) -0.0104(13) 0.0069(16) 0.0530(17)
O1 0.0497(15) 0.0205(10) 0.0421(14) -0.0077(9) 0.0132(11) -0.0126(10)
O2 0.0407(13) 0.0302(11) 0.0306(12) -0.0027(9) 0.0111(10) -0.0075(10)
O3 0.0362(12) 0.0279(11) 0.0358(13) 0.0017(9) 0.0114(10) -0.0102(9)
O4 0.0310(11) 0.0243(10) 0.0261(11) -0.0004(8) 0.0003(9) -0.0010(8)
N1 0.0217(11) 0.0164(10) 0.0187(11) 0.0039(8) -0.0034(8) -0.0023(8)
N2 0.0195(10) 0.0170(10) 0.0221(12) 0.0030(8) -0.0017(9) -0.0043(8)
N3 0.0264(12) 0.0153(10) 0.0261(12) 0.0005(9) 0.0022(10) -0.0055(9)
C1 0.0186(12) 0.0119(11) 0.0227(13) 0.0020(9) -0.0015(10) -0.0047(9)
C2 0.0269(14) 0.0177(12) 0.0277(15) 0.0040(10) 0.0019(11) -0.0069(10)
C3 0.0262(13) 0.0156(12) 0.0282(15) 0.0034(10) 0.0037(11) -0.0086(10)
C4 0.0216(12) 0.0199(12) 0.0186(12) 0.0034(10) -0.0012(10) -0.0035(10)
C5 0.0224(13) 0.0223(13) 0.0239(14) 0.0032(10) 0.0000(10) 0.0005(10)
C6 0.0237(13) 0.0317(15) 0.0248(15) 0.0031(11) -0.0034(11) 0.0013(11)
C7 0.0292(15) 0.0317(16) 0.0278(16) -0.0028(12) -0.0068(12) -0.0065(12)
C8 0.0326(16) 0.0397(18) 0.0242(15) -0.0074(13) -0.0014(12) -0.0034(13)
C9 0.043(2) 0.066(3) 0.0185(15) 0.0022(15) -0.0006(14) -0.0090(18)
C10 0.0443(19) 0.0433(19) 0.0264(17) 0.0152(14) -0.0067(14) -0.0099(15)
C11 0.0345(16) 0.0307(15) 0.0232(15) 0.0100(12) -0.0015(12) -0.0078(12)
C12 0.0380(18) 0.0358(18) 0.0357(18) 0.0106(14) -0.0123(14) 0.0010(14)
C13 0.0243(13) 0.0285(14) 0.0243(14) -0.0056(11) -0.0002(11) -0.0009(11)
C14 0.0195(12) 0.0201(12) 0.0191(12) 0.0011(9) -0.0023(9) -0.0025(9)
C15 0.0292(15) 0.0267(14) 0.0262(15) 0.0029(11) -0.0051(12) -0.0105(11)
C16 0.0289(15) 0.0350(16) 0.0236(15) 0.0015(12) -0.0086(12) -0.0099(12)
C17 0.0428(18) 0.0362(17) 0.0234(15) -0.0034(12) -0.0027(13) 0.0007(14)
C18 0.0263(14) 0.0329(15) 0.0219(14) 0.0015(11) 0.0028(11) 0.0022(12)
C19 0.0259(14) 0.0312(15) 0.0227(14) 0.0070(11) 0.0005(11) -0.0007(12)
C20 0.0249(13) 0.0274(14) 0.0236(14) 0.0072(11) 0.0027(11) 0.0036(11)
C22 0.0230(13) 0.0229(13) 0.0224(13) -0.0003(10) -0.0007(10) 0.0037(10)
C23 0.0234(14) 0.0417(18) 0.0248(15) 0.0064(13) -0.0045(11) 0.0002(12)
C24 0.0304(16) 0.0431(18) 0.0237(15) -0.0018(13) 0.0025(12) -0.0084(13)
C25 0.0427(19) 0.0338(17) 0.0393(19) 0.0139(14) 0.0166(15) 0.0165(15)
C21 0.0208(12) 0.0219(13) 0.0220(13) 0.0024(10) 0.0014(10) 0.0021(10)

loop_
_atom_type_symbol
_atom_type_description
_atom_type_scat_dispersion_real
_atom_type_scat_dispersion_imag
_atom_type_scat_source
C C .0033 .0016 'International Tables Vol C Tables 4.2.6.8 and 6.1.1.4'
H H .0000 .0000 'International Tables Vol C Tables 4.2.6.8 and 6.1.1.4'
Au Au -2.0133 8.8022 'International Tables Vol C Tables 4.2.6.8 and 6.1.1.4'
F F .0171 .0103 'International Tables Vol C Tables 4.2.6.8 and 6.1.1.4'
N N .0061 .0033 'International Tables Vol C Tables 4.2.6.8 and 6.1.1.4'
O O .0106 .0060 'International Tables Vol C Tables 4.2.6.8 and 6.1.1.4'
S S .1246 .1234 'International Tables Vol C Tables 4.2.6.8 and 6.1.1.4'

loop_
_geom_angle_atom_site_label_1
_geom_angle_atom_site_label_2
_geom_angle_atom_site_label_3
_geom_angle
C1 Au1 N3 177.63(10)
O3 S1 O4 120.79(14)
O3 S1 N3 113.37(14)
O4 S1 N3 107.15(13)
O3 S1 C25 105.40(16)
O4 S1 C25 104.43(16)
N3 S1 C25 104.04(14)
O2 S2 O1 120.63(15)
O2 S2 N3 107.79(14)
O1 S2 N3 113.02(14)
O2 S2 C24 105.33(15)
O1 S2 C24 104.98(16)
N3 S2 C24 103.37(14)
C1 N1 C2 109.1(2)
C1 N1 C4 126.3(2)
C2 N1 C4 124.5(2)
C1 N2 C3 109.2(2)
C1 N2 C14 126.4(2)
C3 N2 C14 124.2(2)
S2 N3 S1 121.97(15)
S2 N3 Au1 118.43(14)
S1 N3 Au1 119.58(14)
N2 C1 N1 105.8(2)
N2 C1 Au1 127.19(19)
N1 C1 Au1 126.7(2)
C3 C2 N1 108.2(2)
C2 C3 N2 107.6(3)
N1 C4 C5 110.4(2)
N1 C4 C13 110.6(2)
C5 C4 C13 109.8(2)
N1 C4 C11 108.9(2)
C5 C4 C11 108.2(2)
C13 C4 C11 108.9(2)
C6 C5 C4 110.3(2)
C7 C6 C5 110.2(2)
C7 C6 C12 109.3(3)
C5 C6 C12 109.3(3)
C6 C7 C8 109.8(3)
C7 C8 C9 109.2(3)
C7 C8 C13 109.6(3)
C9 C8 C13 109.6(3)
C10 C9 C8 109.0(3)
C9 C10 C11 109.8(3)
C9 C10 C12 110.1(3)
C11 C10 C12 109.7(3)
C10 C11 C4 109.5(3)
C6 C12 C10 108.5(3)
C4 C13 C8 109.7(2)
N2 C14 C22 109.6(2)
N2 C14 C15 108.9(2)
C22 C14 C15 109.1(2)
N2 C14 C21 110.6(2)
C22 C14 C21 109.9(2)
C15 C14 C21 108.7(2)
C16 C15 C14 109.6(2)
C17 C16 C23 109.8(3)
C17 C16 C15 109.5(3)
C23 C16 C15 109.7(3)
C16 C17 C18 109.4(3)
C19 C18 C22 109.3(2)
C19 C18 C17 109.2(3)
C22 C18 C17 109.3(3)
C20 C19 C18 109.6(2)
C23 C20 C19 109.6(3)
C23 C20 C21 109.3(2)
C19 C20 C21 110.4(2)
C18 C22 C14 110.0(2)
C20 C23 C16 109.1(2)
F3 C24 F2 108.4(3)
F3 C24 F1 108.3(3)
F2 C24 F1 108.5(3)
F3 C24 S2 111.5(2)
F2 C24 S2 111.4(2)
F1 C24 S2 108.5(2)
F4 C25 F6 109.7(3)
F4 C25 F5 107.8(3)
F6 C25 F5 108.7(3)
F4 C25 S1 110.9(2)
F6 C25 S1 111.3(3)
F5 C25 S1 108.4(2)
C14 C21 C20 109.0(2)

loop_
_geom_bond_atom_site_label_1
_geom_bond_atom_site_label_2
_geom_bond_distance
Au1 C1 1.985(3)
Au1 N3 2.094(2)
S1 O3 1.418(2)
S1 O4 1.420(2)
S1 N3 1.634(3)
S1 C25 1.836(3)
S2 O2 1.419(2)
S2 O1 1.426(2)
S2 N3 1.625(3)
S2 C24 1.840(4)
F1 C24 1.328(4)
F2 C24 1.317(4)
F3 C24 1.303(4)
F4 C25 1.311(5)
F5 C25 1.317(4)
F6 C25 1.313(5)
N1 C1 1.369(3)
N1 C2 1.377(4)
N1 C4 1.491(3)
N2 C1 1.361(3)
N2 C3 1.387(3)
N2 C14 1.500(3)
C2 C3 1.326(4)
C4 C5 1.531(4)
C4 C13 1.537(4)
C4 C11 1.544(4)
C5 C6 1.528(4)
C6 C7 1.524(4)
C6 C12 1.533(4)
C7 C8 1.530(5)
C8 C9 1.534(5)
C8 C13 1.537(4)
C9 C10 1.525(6)
C10 C11 1.538(5)
C10 C12 1.539(5)
C14 C22 1.535(4)
C14 C15 1.535(4)
C14 C21 1.538(4)
C15 C16 1.535(4)
C16 C17 1.525(5)
C16 C23 1.531(4)
C17 C18 1.540(5)
C18 C19 1.530(4)
C18 C22 1.533(4)
C19 C20 1.529(4)
C20 C23 1.528(5)
C20 C21 1.538(4)
